data_4315524
loop_
_publ_author_name
'Davide Lionetti'
'Andrew J. Medvecz'
'Vesela Ugrinova'
'Mauricio Quiroz-Guzman'
'Bruce C. Noll'
'Seth N. Brown'

_publ_section_title
;
 Redox-Active Tripodal Aminetris(aryloxide) Complexes of Titanium(IV)
;
_journal_name_full 'Inorganic Chemistry'
_journal_page_first 4687
_journal_page_last 4697
_journal_paper_doi 10.1021/ic100347h
_journal_volume 49
_journal_year 2010
_chemical_formula_moiety 'C22 H21 N O3'
_chemical_formula_sum 'C22 H21 N O3'
_chemical_formula_weight 347.40
_chemical_name_common 4-acetyl-4',4"-dimethoxytriphenylamine
_chemical_name_systematic
;
 4-acetyl-4',4"-dimethoxytriphenylamine
;
_space_group_IT_number 14
_symmetry_cell_setting monoclinic
_symmetry_space_group_name_Hall '-P 2yn'
_symmetry_space_group_name_H-M 'P 1 21/n 1'
_atom_sites_solution_hydrogens difmap
_atom_sites_solution_primary direct
_atom_sites_solution_secondary none
_audit_creation_method SHELXL-97
_cell_angle_alpha 90.00
_cell_angle_beta 115.3303(15)
_cell_angle_gamma 90.00
_cell_formula_units_Z 4
_cell_length_a 11.4770(10)
_cell_length_b 14.3728(13)
_cell_length_c 12.1070(11)
_cell_measurement_reflns_used 5174
_cell_measurement_temperature 100(2)
_cell_measurement_theta_max 31.46
_cell_measurement_theta_min 3.23
_cell_volume 1805.1(3)
_computing_cell_refinement 'APEX2/SAINT (Bruker, 2004)'
_computing_data_collection 'APEX2 (Bruker, 2004)'
_computing_data_reduction 'SAINT/XPREP (Bruker, 2004; Sheldrick, 2008)'
_computing_molecular_graphics 'XP (Sheldrick, 2008)'
_computing_publication_material 'XCIF (Sheldrick, 2008)'
_computing_structure_refinement 'XL (Sheldrick, 2008)'
_computing_structure_solution 'XS (Sheldrick, 2008)'
_diffrn_ambient_temperature 100(2)
_diffrn_detector_area_resol_mean 8.33
_diffrn_measured_fraction_theta_full .995
_diffrn_measured_fraction_theta_max .995
_diffrn_measurement_device_type 'Bruker SMART Apex CCD area detector'
_diffrn_measurement_method '\f and \w scans'
_diffrn_radiation_monochromator graphite
_diffrn_radiation_source 'fine-focus sealed tube'
_diffrn_radiation_type MoK\a
_diffrn_radiation_wavelength 0.71073
_diffrn_reflns_av_R_equivalents 0.0204
_diffrn_reflns_av_sigmaI/netI 0.0177
_diffrn_reflns_limit_h_max 16
_diffrn_reflns_limit_h_min -14
_diffrn_reflns_limit_k_max 20
_diffrn_reflns_limit_k_min -20
_diffrn_reflns_limit_l_max 17
_diffrn_reflns_limit_l_min -17
_diffrn_reflns_number 24003
_diffrn_reflns_theta_full 31.50
_diffrn_reflns_theta_max 31.50
_diffrn_reflns_theta_min 3.23
_exptl_absorpt_coefficient_mu 0.085
_exptl_absorpt_correction_T_max 0.9842
_exptl_absorpt_correction_T_min 0.9564
_exptl_absorpt_correction_type multi-scan
_exptl_absorpt_process_details 'Blessing, R. H. (1995) Acta Cryst. A51, 33-38.'
_exptl_crystal_colour yellow
_exptl_crystal_density_diffrn 1.278
_exptl_crystal_density_method 'not measured'
_exptl_crystal_description parallelpiped
_exptl_crystal_F_000 736
_exptl_crystal_recrystallization_method
;
 Crystals were grown by slow evaporation from diethyl ether.
;
_exptl_crystal_size_max 0.53
_exptl_crystal_size_mid 0.26
_exptl_crystal_size_min 0.19
_refine_diff_density_max .462
_refine_diff_density_min -.202
_refine_diff_density_rms .053
_refine_ls_extinction_method none
_refine_ls_goodness_of_fit_ref 1.028
_refine_ls_hydrogen_treatment refall
_refine_ls_matrix_type full
_refine_ls_number_parameters 319
_refine_ls_number_reflns 5978
_refine_ls_number_restraints 0
_refine_ls_restrained_S_all 1.028
_refine_ls_R_factor_all 0.0487
_refine_ls_R_factor_gt 0.0420
_refine_ls_shift/su_max 0.001
_refine_ls_shift/su_mean 0.000
_refine_ls_structure_factor_coef Fsqd
_refine_ls_weighting_details 'calc w=1/[\s^2^(Fo^2^)+(0.0779P)^2^+0.3635P] where P=(Fo^2^+2Fc^2^)/3'
_refine_ls_weighting_scheme calc
_refine_ls_wR_factor_gt 0.1180
_refine_ls_wR_factor_ref 0.1246
_reflns_number_gt 5109
_reflns_number_total 5978
_reflns_threshold_expression >2sigma(I)
_cod_data_source_file ic100347h_si_002_4.cif
_cod_data_source_block ar3n
_cod_depositor_comments
;
The following automatic conversions were performed:

'_symmetry_cell_setting' value 'Monoclinic' changed to 'monoclinic'
according to the built-in table from CIF Core dictionary named
'cif_core.dic' version 2.4.1 from 2010-06-29.

Automatic conversion script
Id: cif_fix_values 1646 2011-03-28 12:23:43Z adriana 
;
_cod_database_code 4315524

loop_
_symmetry_equiv_pos_as_xyz
'x, y, z'
'-x+1/2, y+1/2, -z+1/2'
'-x, -y, -z'
'x-1/2, -y-1/2, z-1/2'

loop_
_atom_site_label
_atom_site_type_symbol
_atom_site_fract_x
_atom_site_fract_y
_atom_site_fract_z
_atom_site_U_iso_or_equiv
_atom_site_adp_type
_atom_site_occupancy
_atom_site_symmetry_multiplicity
_atom_site_calc_flag
_atom_site_refinement_flags
_atom_site_disorder_assembly
_atom_site_disorder_group
N N -0.18378(7) 0.46964(5) -0.21392(7) 0.01670(14) Uani 1 1 d . . .
O1 O -0.00268(7) 0.74997(5) -0.52179(7) 0.02616(16) Uani 1 1 d . . .
O2 O -0.64469(6) 0.46502(5) -0.16219(7) 0.02175(14) Uani 1 1 d . . .
O3 O 0.15921(6) 0.17622(4) 0.00200(6) 0.02011(14) Uani 1 1 d . . .
C11 C -0.16513(8) 0.53719(5) -0.28647(7) 0.01470(15) Uani 1 1 d . . .
C12 C -0.04584(8) 0.54619(6) -0.29319(8) 0.01826(16) Uani 1 1 d . . .
H12 H 0.0249(13) 0.5042(10) -0.2475(13) 0.027(3) Uiso 1 1 d . . .
C13 C -0.02875(8) 0.61364(6) -0.36665(8) 0.01843(16) Uani 1 1 d . . .
H13 H 0.0540(13) 0.6181(9) -0.3714(13) 0.028(3) Uiso 1 1 d . . .
C14 C -0.12759(8) 0.67594(6) -0.43491(8) 0.01640(15) Uani 1 1 d . . .
C15 C -0.24493(8) 0.66776(6) -0.42628(8) 0.01768(16) Uani 1 1 d . . .
H15 H -0.3174(13) 0.7098(10) -0.4729(12) 0.023(3) Uiso 1 1 d . . .
C16 C -0.26447(8) 0.59981(6) -0.35466(8) 0.01700(16) Uani 1 1 d . . .
H16 H -0.3476(13) 0.5933(10) -0.3543(13) 0.027(3) Uiso 1 1 d . . .
C17 C -0.10472(9) 0.74717(6) -0.51204(8) 0.01835(16) Uani 1 1 d . . .
C18 C -0.20932(9) 0.81752(6) -0.57828(9) 0.02162(17) Uani 1 1 d . . .
H18C H -0.2923(15) 0.7875(11) -0.6261(14) 0.038(4) Uiso 1 1 d . . .
H18B H -0.2224(17) 0.8582(13) -0.5192(16) 0.048(4) Uiso 1 1 d . . .
H18A H -0.1852(15) 0.8573(12) -0.6305(15) 0.041(4) Uiso 1 1 d . . .
C21 C -0.30146(8) 0.46635(6) -0.19952(8) 0.01524(15) Uani 1 1 d . . .
C22 C -0.33121(8) 0.53612(6) -0.13543(8) 0.01711(16) Uani 1 1 d . . .
H22 H -0.2724(13) 0.5861(10) -0.1032(13) 0.029(3) Uiso 1 1 d . . .
C23 C -0.44612(8) 0.53332(6) -0.12403(8) 0.01737(16) Uani 1 1 d . . .
H23 H -0.4696(13) 0.5834(10) -0.0810(12) 0.024(3) Uiso 1 1 d . . .
C24 C -0.53269(8) 0.45987(6) -0.17580(8) 0.01619(15) Uani 1 1 d . . .
C25 C -0.50237(9) 0.38912(6) -0.23773(8) 0.01907(16) Uani 1 1 d . . .
H25 H -0.5617(15) 0.3369(11) -0.2736(14) 0.036(4) Uiso 1 1 d . . .
C26 C -0.38701(9) 0.39334(6) -0.24995(8) 0.01862(16) Uani 1 1 d . . .
H26 H -0.3648(13) 0.3438(9) -0.2937(13) 0.025(3) Uiso 1 1 d . . .
C27 C -0.72899(10) 0.38686(7) -0.19937(12) 0.0285(2) Uani 1 1 d . . .
H27C H -0.6841(15) 0.3294(10) -0.1626(14) 0.034(4) Uiso 1 1 d . . .
H27B H -0.7971(15) 0.4016(10) -0.1728(14) 0.033(4) Uiso 1 1 d . . .
H27A H -0.7698(15) 0.3844(11) -0.2883(15) 0.036(4) Uiso 1 1 d . . .
C31 C -0.09554(8) 0.39384(5) -0.16269(7) 0.01500(15) Uani 1 1 d . . .
C32 C -0.06999(8) 0.33035(6) -0.23629(8) 0.01658(15) Uani 1 1 d . . .
H32 H -0.1112(13) 0.3350(10) -0.3226(13) 0.028(3) Uiso 1 1 d . . .
C33 C 0.01498(8) 0.25632(6) -0.18471(7) 0.01629(15) Uani 1 1 d . . .
H33 H 0.0329(12) 0.2140(9) -0.2400(12) 0.023(3) Uiso 1 1 d . . .
C34 C 0.07392(7) 0.24551(5) -0.05807(7) 0.01486(15) Uani 1 1 d . . .
C35 C 0.04719(8) 0.30845(6) 0.01619(7) 0.01658(15) Uani 1 1 d . . .
H35 H 0.0909(12) 0.3014(9) 0.1044(12) 0.023(3) Uiso 1 1 d . . .
C36 C -0.03674(8) 0.38218(6) -0.03582(8) 0.01643(15) Uani 1 1 d . . .
H36 H -0.0576(12) 0.4259(9) 0.0156(11) 0.020(3) Uiso 1 1 d . . .
C37 C 0.18775(11) 0.11005(7) -0.07035(9) 0.0283(2) Uani 1 1 d . . .
H37C H 0.2493(14) 0.0663(10) -0.0141(13) 0.032(3) Uiso 1 1 d . . .
H37B H 0.1096(15) 0.0774(11) -0.1220(15) 0.039(4) Uiso 1 1 d . . .
H37A H 0.2239(16) 0.1417(13) -0.1209(16) 0.044(4) Uiso 1 1 d . . .

loop_
_atom_site_aniso_label
_atom_site_aniso_U_11
_atom_site_aniso_U_22
_atom_site_aniso_U_33
_atom_site_aniso_U_23
_atom_site_aniso_U_13
_atom_site_aniso_U_12
N 0.0168(3) 0.0148(3) 0.0207(3) 0.0048(2) 0.0101(3) 0.0028(2)
O1 0.0281(4) 0.0249(3) 0.0326(4) 0.0050(3) 0.0198(3) -0.0009(3)
O2 0.0185(3) 0.0220(3) 0.0284(3) -0.0026(2) 0.0135(3) -0.0019(2)
O3 0.0219(3) 0.0186(3) 0.0157(3) 0.0018(2) 0.0041(2) 0.0059(2)
C11 0.0159(3) 0.0134(3) 0.0153(3) 0.0004(3) 0.0071(3) 0.0000(3)
C12 0.0154(3) 0.0181(4) 0.0214(4) 0.0040(3) 0.0081(3) 0.0018(3)
C13 0.0166(4) 0.0188(4) 0.0218(4) 0.0021(3) 0.0100(3) -0.0001(3)
C14 0.0186(4) 0.0145(3) 0.0176(4) 0.0008(3) 0.0091(3) -0.0008(3)
C15 0.0178(4) 0.0167(4) 0.0193(4) 0.0035(3) 0.0087(3) 0.0020(3)
C16 0.0160(3) 0.0171(3) 0.0195(4) 0.0037(3) 0.0091(3) 0.0021(3)
C17 0.0226(4) 0.0158(4) 0.0184(4) 0.0005(3) 0.0104(3) -0.0022(3)
C18 0.0251(4) 0.0177(4) 0.0218(4) 0.0042(3) 0.0097(3) -0.0011(3)
C21 0.0162(3) 0.0146(3) 0.0162(3) 0.0019(3) 0.0081(3) 0.0008(3)
C22 0.0185(4) 0.0152(3) 0.0182(4) -0.0017(3) 0.0084(3) -0.0020(3)
C23 0.0197(4) 0.0162(3) 0.0177(4) -0.0022(3) 0.0095(3) -0.0004(3)
C24 0.0162(3) 0.0170(3) 0.0163(3) 0.0013(3) 0.0078(3) 0.0006(3)
C25 0.0190(4) 0.0167(4) 0.0219(4) -0.0040(3) 0.0092(3) -0.0033(3)
C26 0.0208(4) 0.0162(3) 0.0211(4) -0.0036(3) 0.0111(3) -0.0012(3)
C27 0.0178(4) 0.0254(5) 0.0423(6) -0.0010(4) 0.0129(4) -0.0034(3)
C31 0.0148(3) 0.0137(3) 0.0165(3) 0.0023(3) 0.0067(3) 0.0004(2)
C32 0.0168(3) 0.0178(4) 0.0137(3) 0.0014(3) 0.0051(3) 0.0014(3)
C33 0.0171(3) 0.0163(3) 0.0147(3) 0.0001(3) 0.0061(3) 0.0012(3)
C34 0.0136(3) 0.0139(3) 0.0154(3) 0.0015(3) 0.0046(3) -0.0007(2)
C35 0.0194(4) 0.0152(3) 0.0129(3) 0.0001(3) 0.0049(3) -0.0017(3)
C36 0.0200(4) 0.0135(3) 0.0161(3) -0.0006(3) 0.0080(3) -0.0015(3)
C37 0.0330(5) 0.0259(5) 0.0214(4) 0.0010(3) 0.0074(4) 0.0139(4)

loop_
_atom_type_symbol
_atom_type_description
_atom_type_scat_dispersion_real
_atom_type_scat_dispersion_imag
_atom_type_scat_source
C C .0033 .0016 'International Tables Vol C Tables 4.2.6.8 and 6.1.1.4'
H H .0000 .0000 'International Tables Vol C Tables 4.2.6.8 and 6.1.1.4'
N N .0061 .0033 'International Tables Vol C Tables 4.2.6.8 and 6.1.1.4'
O O .0106 .0060 'International Tables Vol C Tables 4.2.6.8 and 6.1.1.4'

loop_
_geom_angle_atom_site_label_1
_geom_angle_atom_site_label_2
_geom_angle_atom_site_label_3
_geom_angle
_geom_angle_site_symmetry_1
_geom_angle_site_symmetry_3
_geom_angle_publ_flag
C11 N C21 120.58(7) . . ?
C11 N C31 122.27(7) . . ?
C21 N C31 116.70(6) . . ?
C24 O2 C27 117.79(7) . . ?
C34 O3 C37 117.42(7) . . ?
N C11 C16 120.87(7) . . ?
N C11 C12 121.15(7) . . ?
C16 C11 C12 117.98(7) . . ?
C13 C12 C11 120.55(8) . . ?
C13 C12 H12 119.1(8) . . ?
C11 C12 H12 120.3(8) . . ?
C12 C13 C14 121.59(8) . . ?
C12 C13 H13 119.5(8) . . ?
C14 C13 H13 118.9(8) . . ?
C15 C14 C13 117.62(7) . . ?
C15 C14 C17 122.70(8) . . ?
C13 C14 C17 119.68(8) . . ?
C16 C15 C14 121.62(8) . . ?
C16 C15 H15 117.8(8) . . ?
C14 C15 H15 120.6(8) . . ?
C15 C16 C11 120.62(8) . . ?
C15 C16 H16 119.9(8) . . ?
C11 C16 H16 119.4(8) . . ?
O1 C17 C14 121.11(8) . . ?
O1 C17 C18 120.09(8) . . ?
C14 C17 C18 118.80(8) . . ?
C17 C18 H18C 111.7(9) . . ?
C17 C18 H18B 110.2(10) . . ?
H18C C18 H18B 106.3(13) . . ?
C17 C18 H18A 110.8(10) . . ?
H18C C18 H18A 110.4(13) . . ?
H18B C18 H18A 107.3(14) . . ?
C26 C21 C22 119.49(8) . . ?
C26 C21 N 119.81(7) . . ?
C22 C21 N 120.69(7) . . ?
C23 C22 C21 120.29(7) . . ?
C23 C22 H22 121.5(8) . . ?
C21 C22 H22 118.2(8) . . ?
C22 C23 C24 120.07(7) . . ?
C22 C23 H23 121.1(8) . . ?
C24 C23 H23 118.8(8) . . ?
O2 C24 C25 124.68(8) . . ?
O2 C24 C23 115.41(7) . . ?
C25 C24 C23 119.90(8) . . ?
C24 C25 C26 119.49(8) . . ?
C24 C25 H25 120.7(9) . . ?
C26 C25 H25 119.8(9) . . ?
C21 C26 C25 120.74(8) . . ?
C21 C26 H26 119.1(8) . . ?
C25 C26 H26 120.1(8) . . ?
O2 C27 H27C 111.7(9) . . ?
O2 C27 H27B 104.7(9) . . ?
H27C C27 H27B 111.7(12) . . ?
O2 C27 H27A 108.6(9) . . ?
H27C C27 H27A 112.6(12) . . ?
H27B C27 H27A 107.2(12) . . ?
C32 C31 C36 119.33(7) . . ?
C32 C31 N 121.61(7) . . ?
C36 C31 N 119.03(7) . . ?
C31 C32 C33 120.75(7) . . ?
C31 C32 H32 121.1(8) . . ?
C33 C32 H32 118.1(8) . . ?
C34 C33 C32 119.58(8) . . ?
C34 C33 H33 122.1(8) . . ?
C32 C33 H33 118.3(8) . . ?
O3 C34 C33 124.46(7) . . ?
O3 C34 C35 115.67(7) . . ?
C33 C34 C35 119.87(7) . . ?
C36 C35 C34 120.16(7) . . ?
C36 C35 H35 120.6(8) . . ?
C34 C35 H35 119.2(8) . . ?
C35 C36 C31 120.30(8) . . ?
C35 C36 H36 120.7(7) . . ?
C31 C36 H36 119.0(7) . . ?
O3 C37 H37C 106.9(9) . . ?
O3 C37 H37B 109.1(9) . . ?
H37C C37 H37B 109.5(13) . . ?
O3 C37 H37A 110.1(10) . . ?
H37C C37 H37A 111.1(13) . . ?
H37B C37 H37A 110.0(13) . . ?

loop_
_geom_bond_atom_site_label_1
_geom_bond_atom_site_label_2
_geom_bond_distance
_geom_bond_site_symmetry_2
_geom_bond_publ_flag
N C11 1.3859(10) . ?
N C21 1.4347(11) . ?
N C31 1.4352(10) . ?
O1 C17 1.2269(11) . ?
O2 C24 1.3662(10) . ?
O2 C27 1.4241(12) . ?
O3 C34 1.3675(10) . ?
O3 C37 1.4228(12) . ?
C11 C16 1.4093(11) . ?
C11 C12 1.4118(11) . ?
C12 C13 1.3852(12) . ?
C12 H12 0.972(14) . ?
C13 C14 1.4034(12) . ?
C13 H13 0.978(14) . ?
C14 C15 1.3995(11) . ?
C14 C17 1.4828(11) . ?
C15 C16 1.3865(11) . ?
C15 H15 0.987(13) . ?
C16 H16 0.961(14) . ?
C17 C18 1.5109(13) . ?
C18 H18C 0.978(15) . ?
C18 H18B 0.983(18) . ?
C18 H18A 0.977(16) . ?
C21 C26 1.3874(11) . ?
C21 C22 1.3967(11) . ?
C22 C23 1.3840(12) . ?
C22 H22 0.948(14) . ?
C23 C24 1.4006(12) . ?
C23 H23 0.991(13) . ?
C24 C25 1.3930(12) . ?
C25 C26 1.3952(12) . ?
C25 H25 0.981(15) . ?
C26 H26 0.985(14) . ?
C27 H27C 0.974(15) . ?
C27 H27B 0.987(15) . ?
C27 H27A 0.974(16) . ?
C31 C32 1.3915(11) . ?
C31 C36 1.3986(12) . ?
C32 C33 1.3971(11) . ?
C32 H32 0.948(14) . ?
C33 C34 1.3946(11) . ?
C33 H33 0.989(14) . ?
C34 C35 1.3988(11) . ?
C35 C36 1.3886(11) . ?
C35 H35 0.971(13) . ?
C36 H36 0.983(13) . ?
C37 H37C 0.973(15) . ?
C37 H37B 0.967(16) . ?
C37 H37A 0.986(17) . ?

loop_
_cod_related_entry_id
_cod_related_entry_database
_cod_related_entry_code
1 ChemSpider 30660979
